data_2219632
loop_
_publ_author_name
'Tang, Liming'
'Li, Zuo-Xi'

_publ_section_title
;Di-\m-chlorido-chlorido-1\k<i>Cl</i>-(\m-1-phenyl-3-phenyliminobut-1-enolato-1:2\k^3^<i>O</i>:<i>O</i>,<i>N</i>)bis(1-phenyl-3-phenyliminobut-1-enolato)-1\k^2^<i>N</i>,<i>O</i>;2\k^2^<i>N</i>,<i>O</i>-dichromium(III)
 toluene disolvate
;
_journal_coeditor_code IS2322
_journal_issue 10
_journal_name_full 'Acta Crystallographica Section E'
_journal_page_first m1230
_journal_paper_doi 10.1107/S1600536808027645
_journal_volume 64
_journal_year 2008
_chemical_formula_iupac '[Cr2 (C16 H14 N O)3 Cl3], 2(C7 H8)'
_chemical_formula_moiety 'C48 H42 Cl3 Cr2 N3 O3, 2(C7 H8)'
_chemical_formula_sum 'C62 H58 Cl3 Cr2 N3 O3'
_chemical_formula_weight 1103.46
_chemical_name_systematic
;
Di-\m-chlorido-chlorido-1\kCl-(\m-1-phenyl-3-phenyliminobut-1-enolato-
1:2\k^3^O:O,N)bis(1-phenyl-3-phenyliminobut-1-enolato)-1\k^2^N,O;2\k^2^N,O-
dichromium(III) toluene disolvate
;
_space_group_IT_number 14
_symmetry_cell_setting monoclinic
_symmetry_space_group_name_Hall '-P 2ybc'
_symmetry_space_group_name_H-M 'P 1 21/c 1'
_atom_sites_solution_hydrogens geom
_atom_sites_solution_primary direct
_atom_sites_solution_secondary difmap
_audit_creation_method SHELXL-97
_cell_angle_alpha 90.00
_cell_angle_beta 90.90(3)
_cell_angle_gamma 90.00
_cell_formula_units_Z 4
_cell_length_a 17.829(4)
_cell_length_b 12.644(3)
_cell_length_c 25.038(5)
_cell_measurement_reflns_used 5147
_cell_measurement_temperature 293(2)
_cell_measurement_theta_max 25.95
_cell_measurement_theta_min 2.28
_cell_volume 5644(2)
_computing_cell_refinement 'SAINT-NT (Bruker, 2003)'
_computing_data_collection 'SMART (Bruker, 1998)'
_computing_data_reduction 'SAINT-NT (Bruker, 2003)'
_computing_molecular_graphics 'SHELXTL (Sheldrick, 2008)'
_computing_publication_material 'SHELXTL (Sheldrick, 2008)'
_computing_structure_refinement 'SHELXL97 (Sheldrick, 2008)'
_computing_structure_solution 'SHELXS97 (Sheldrick, 2008)'
_diffrn_ambient_temperature 293(2)
_diffrn_detector_area_resol_mean 8
_diffrn_measured_fraction_theta_full 0.995
_diffrn_measured_fraction_theta_max 0.995
_diffrn_measurement_device_type 'Bruker SMART APEX CCD'
_diffrn_measurement_method '\f and \w'
_diffrn_radiation_monochromator graphite
_diffrn_radiation_source 'fine-focus sealed tube'
_diffrn_radiation_type MoK\a
_diffrn_radiation_wavelength 0.71073
_diffrn_reflns_av_R_equivalents 0.0240
_diffrn_reflns_av_sigmaI/netI 0.0270
_diffrn_reflns_limit_h_max 19
_diffrn_reflns_limit_h_min -21
_diffrn_reflns_limit_k_max 14
_diffrn_reflns_limit_k_min -14
_diffrn_reflns_limit_l_max 27
_diffrn_reflns_limit_l_min -29
_diffrn_reflns_number 28782
_diffrn_reflns_theta_full 25.02
_diffrn_reflns_theta_max 25.02
_diffrn_reflns_theta_min 1.63
_diffrn_standards_decay_% 0
_diffrn_standards_interval_count 0
_diffrn_standards_interval_time 0
_exptl_absorpt_coefficient_mu 0.574
_exptl_absorpt_correction_T_max 0.9550
_exptl_absorpt_correction_T_min 0.7722
_exptl_absorpt_correction_type multi-scan
_exptl_absorpt_process_details '(<i>SADABS</i>; Sheldrick, 1996)'
_exptl_crystal_colour blue
_exptl_crystal_density_diffrn 1.299
_exptl_crystal_density_method 'not measured'
_exptl_crystal_description block
_exptl_crystal_F_000 2296
_exptl_crystal_size_max 0.45
_exptl_crystal_size_mid 0.42
_exptl_crystal_size_min 0.08
_refine_diff_density_max 0.882
_refine_diff_density_min -0.497
_refine_ls_extinction_method none
_refine_ls_goodness_of_fit_ref 1.023
_refine_ls_hydrogen_treatment constr
_refine_ls_matrix_type full
_refine_ls_number_parameters 611
_refine_ls_number_reflns 9904
_refine_ls_number_restraints 0
_refine_ls_restrained_S_all 1.023
_refine_ls_R_factor_all 0.0629
_refine_ls_R_factor_gt 0.0483
_refine_ls_shift/su_max 0.014
_refine_ls_shift/su_mean 0.000
_refine_ls_structure_factor_coef Fsqd
_refine_ls_weighting_details 'calc w=1/[\s^2^(Fo^2^)+(0.0908P)^2^+4.1962P] where P=(Fo^2^+2Fc^2^)/3'
_refine_ls_weighting_scheme calc
_refine_ls_wR_factor_gt 0.1378
_refine_ls_wR_factor_ref 0.1530
_reflns_number_gt 7777
_reflns_number_total 9904
_reflns_threshold_expression I>2\s(I)
_cod_data_source_file is2322.cif
_cod_data_source_block I
_cod_depositor_comments
;
The following automatic conversions were performed:
'_symmetry_cell_setting' value 'Monoclinic' changed to 'monoclinic'
according to '/home/saulius/struct/CIF-dictionaries/cif_core.dic'
dictionary named 'cif_core.dic' version 2.4.1 from 2010-06-29.

Automatic conversion script
Id: cif_fix_enum 1527 2010-12-29 10:47:43Z saulius 

The following automatic conversions were performed:

'_symmetry_cell_setting' value 'Monoclinic' changed to 'monoclinic'
according to /home/saulius/struct/CIF-dictionaries/cif_core.dic
dictionary named 'cif_core.dic' version 2.4.1 from 2010-06-29.

Automatic conversion script
Id: cif_fix_values 1715 2011-07-08 13:25:40Z adriana 
;
_cod_original_cell_volume 5643(2)
_cod_original_sg_symbol_H-M 'P 21/c'
_cod_database_code 2219632
_cod_database_fobs_code 2219632

loop_
_symmetry_equiv_pos_as_xyz
'x, y, z'
'-x, y+1/2, -z+1/2'
'-x, -y, -z'
'x, -y-1/2, z-1/2'

loop_
_atom_site_type_symbol
_atom_site_label
_atom_site_fract_x
_atom_site_fract_y
_atom_site_fract_z
_atom_site_U_iso_or_equiv
_atom_site_adp_type
_atom_site_calc_flag
_atom_site_refinement_flags
_atom_site_occupancy
Cr Cr1 0.21300(3) 0.47166(4) 0.408402(18) 0.03352(14) Uani d . 1
Cr Cr2 0.27644(3) 0.57522(4) 0.506694(18) 0.03328(14) Uani d . 1
Cl Cl1 0.21103(4) 0.65638(6) 0.43236(3) 0.04033(19) Uani d . 1
Cl Cl2 0.34183(4) 0.47921(6) 0.43935(3) 0.04182(19) Uani d . 1
Cl Cl3 0.08908(4) 0.46873(7) 0.38655(3) 0.0484(2) Uani d . 1
C C1 0.23621(17) 0.7543(3) 0.57680(12) 0.0412(7) Uani d . 1
C C2 0.2849(2) 0.7659(3) 0.61958(16) 0.0660(11) Uani d . 1
H H2A 0.3020 0.7067 0.6381 0.079 Uiso calc R 1
C C3 0.3084(3) 0.8663(4) 0.63509(18) 0.0749(12) Uani d . 1
H H3A 0.3405 0.8736 0.6645 0.090 Uiso calc R 1
C C4 0.2857(2) 0.9530(3) 0.60827(17) 0.0663(11) Uani d . 1
H H4A 0.3016 1.0198 0.6192 0.080 Uiso calc R 1
C C5 0.2388(3) 0.9422(3) 0.56473(17) 0.0680(11) Uani d . 1
H H5A 0.2233 1.0019 0.5458 0.082 Uiso calc R 1
C C6 0.2142(2) 0.8428(3) 0.54864(15) 0.0582(9) Uani d . 1
H H6A 0.1829 0.8360 0.5188 0.070 Uiso calc R 1
C C7 0.14930(17) 0.6124(2) 0.57870(12) 0.0397(7) Uani d . 1
C C8 0.11773(17) 0.5134(2) 0.56223(12) 0.0401(7) Uani d . 1
H H8A 0.0768 0.4908 0.5818 0.048 Uiso calc R 1
C C9 0.13845(16) 0.4473(2) 0.52229(11) 0.0345(6) Uani d . 1
C C10 0.09372(16) 0.3508(2) 0.51082(11) 0.0362(6) Uani d . 1
C C11 0.01696(17) 0.3492(3) 0.52023(13) 0.0436(7) Uani d . 1
H H11A -0.0066 0.4097 0.5329 0.052 Uiso calc R 1
C C12 -0.02463(19) 0.2581(3) 0.51088(15) 0.0533(9) Uani d . 1
H H12A -0.0758 0.2578 0.5174 0.064 Uiso calc R 1
C C13 0.0094(2) 0.1683(3) 0.49198(15) 0.0581(9) Uani d . 1
H H13A -0.0186 0.1073 0.4859 0.070 Uiso calc R 1
C C14 0.0855(2) 0.1689(3) 0.48209(15) 0.0545(9) Uani d . 1
H H14A 0.1086 0.1085 0.4690 0.065 Uiso calc R 1
C C15 0.12709(19) 0.2591(2) 0.49162(13) 0.0447(7) Uani d . 1
H H15A 0.1783 0.2587 0.4851 0.054 Uiso calc R 1
C C16 0.1053(2) 0.6699(3) 0.62084(15) 0.0586(10) Uani d . 1
H H16A 0.1301 0.7352 0.6297 0.088 Uiso calc R 1
H H16B 0.1024 0.6266 0.6522 0.088 Uiso calc R 1
H H16C 0.0557 0.6844 0.6074 0.088 Uiso calc R 1
C C17 0.2615(2) 0.5963(3) 0.31358(12) 0.0480(8) Uani d . 1
C C18 0.3346(3) 0.6290(4) 0.31626(18) 0.0795(13) Uani d . 1
H H18A 0.3718 0.5847 0.3300 0.095 Uiso calc R 1
C C19 0.3523(4) 0.7303(4) 0.2979(2) 0.1081(13) Uani d . 1
H H19A 0.4016 0.7542 0.2990 0.130 Uiso calc R 1
C C20 0.2965(4) 0.7934(4) 0.2784(2) 0.1081(13) Uani d . 1
H H20A 0.3085 0.8611 0.2667 0.130 Uiso calc R 1
C C21 0.2244(4) 0.7616(4) 0.2753(2) 0.1081(13) Uani d . 1
H H21A 0.1876 0.8057 0.2609 0.130 Uiso calc R 1
C C22 0.2064(3) 0.6625(3) 0.29382(16) 0.0691(11) Uani d . 1
H H22A 0.1567 0.6401 0.2930 0.083 Uiso calc R 1
C C23 0.2389(2) 0.4162(3) 0.29538(12) 0.0454(8) Uani d . 1
C C24 0.2233(2) 0.3093(3) 0.30801(13) 0.0531(9) Uani d . 1
H H24A 0.2149 0.2632 0.2796 0.064 Uiso calc R 1
C C25 0.21957(18) 0.2683(3) 0.35811(13) 0.0434(7) Uani d . 1
C C26 0.2115(2) 0.1529(3) 0.36700(14) 0.0489(8) Uani d . 1
C C27 0.1626(3) 0.0931(3) 0.33530(18) 0.0660(11) Uani d . 1
H H27A 0.1351 0.1256 0.3080 0.079 Uiso calc R 1
C C28 0.1548(3) -0.0142(4) 0.3441(2) 0.0922(16) Uani d . 1
H H28A 0.1216 -0.0537 0.3232 0.111 Uiso calc R 1
C C29 0.1962(4) -0.0620(4) 0.3841(3) 0.0997(19) Uani d . 1
H H29A 0.1911 -0.1342 0.3901 0.120 Uiso calc R 1
C C30 0.2453(4) -0.0041(4) 0.4152(2) 0.0882(16) Uani d . 1
H H30A 0.2737 -0.0373 0.4418 0.106 Uiso calc R 1
C C31 0.2525(3) 0.1036(3) 0.40705(16) 0.0644(10) Uani d . 1
H H31A 0.2851 0.1429 0.4286 0.077 Uiso calc R 1
C C32 0.2546(3) 0.4401(3) 0.23774(14) 0.0646(11) Uani d . 1
H H32A 0.2648 0.5143 0.2338 0.097 Uiso calc R 1
H H32B 0.2117 0.4214 0.2161 0.097 Uiso calc R 1
H H32C 0.2973 0.4001 0.2266 0.097 Uiso calc R 1
C C33 0.29759(18) 0.4312(3) 0.59879(13) 0.0461(8) Uani d . 1
C C34 0.2772(2) 0.3323(3) 0.58094(16) 0.0595(10) Uani d . 1
H H34A 0.2939 0.3076 0.5482 0.071 Uiso calc R 1
C C35 0.2313(3) 0.2693(4) 0.6126(2) 0.0780(13) Uani d . 1
H H35A 0.2168 0.2025 0.6007 0.094 Uiso calc R 1
C C36 0.2076(3) 0.3055(4) 0.6607(2) 0.0845(15) Uani d . 1
H H36A 0.1763 0.2635 0.6811 0.101 Uiso calc R 1
C C37 0.2289(3) 0.4015(4) 0.67933(19) 0.0834(14) Uani d . 1
H H37A 0.2131 0.4249 0.7125 0.100 Uiso calc R 1
C C38 0.2750(2) 0.4654(3) 0.64824(15) 0.0637(10) Uani d . 1
H H38A 0.2904 0.5311 0.6610 0.076 Uiso calc R 1
C C39 0.41098(18) 0.5142(3) 0.56965(13) 0.0449(7) Uani d . 1
C C40 0.45142(18) 0.5924(3) 0.54261(14) 0.0484(8) Uani d . 1
H H40A 0.5035 0.5876 0.5438 0.058 Uiso calc R 1
C C41 0.42037(17) 0.6754(3) 0.51448(12) 0.0419(7) Uani d . 1
C C42 0.46498(18) 0.7627(3) 0.49090(14) 0.0482(8) Uani d . 1
C C43 0.4312(2) 0.8270(4) 0.45372(19) 0.0743(12) Uani d . 1
H H43A 0.3815 0.8147 0.4438 0.089 Uiso calc R 1
C C44 0.4693(3) 0.9097(4) 0.4307(2) 0.0987(18) Uani d . 1
H H44A 0.4454 0.9525 0.4055 0.118 Uiso calc R 1
C C45 0.5421(3) 0.9286(4) 0.4450(2) 0.0965(17) Uani d . 1
H H45A 0.5672 0.9863 0.4308 0.116 Uiso calc R 1
C C46 0.5781(3) 0.8632(4) 0.4801(2) 0.0844(14) Uani d . 1
H H46A 0.6286 0.8744 0.4883 0.101 Uiso calc R 1
C C47 0.5405(2) 0.7801(4) 0.50358(17) 0.0681(11) Uani d . 1
H H47A 0.5654 0.7360 0.5277 0.082 Uiso calc R 1
C C48 0.4557(2) 0.4393(3) 0.60547(16) 0.0628(10) Uani d . 1
H H48A 0.4222 0.3898 0.6217 0.094 Uiso calc R 1
H H48B 0.4814 0.4792 0.6328 0.094 Uiso calc R 1
H H48C 0.4916 0.4018 0.5845 0.094 Uiso calc R 1
C C49 0.0647(5) 0.5239(7) 0.1550(4) 0.164(3) Uani d . 1
H H49A 0.0597 0.5198 0.1168 0.246 Uiso calc R 1
H H49B 0.1157 0.5408 0.1645 0.246 Uiso calc R 1
H H49C 0.0321 0.5780 0.1682 0.246 Uiso calc R 1
C C50 0.0444(3) 0.4211(5) 0.1787(3) 0.0977(17) Uani d . 1
C C51 0.0247(4) 0.3390(7) 0.1478(2) 0.112(2) Uani d . 1
H H51A 0.0247 0.3467 0.1108 0.135 Uiso calc R 1
C C52 0.0043(4) 0.2433(7) 0.1698(4) 0.129(3) Uani d . 1
H H52A -0.0111 0.1880 0.1477 0.154 Uiso calc R 1
C C53 0.0067(4) 0.2295(6) 0.2237(4) 0.125(2) Uani d . 1
H H53A -0.0065 0.1651 0.2388 0.150 Uiso calc R 1
C C54 0.0288(3) 0.3123(6) 0.2550(2) 0.1031(18) Uani d . 1
H H54A 0.0313 0.3040 0.2919 0.124 Uiso calc R 1
C C55 0.0473(3) 0.4063(5) 0.2333(2) 0.0929(16) Uani d . 1
H H55A 0.0623 0.4618 0.2554 0.111 Uiso calc R 1
C C56 0.4330(7) 0.1718(10) 0.3302(5) 0.223(5) Uiso d . 1
H H56A 0.4570 0.1989 0.3619 0.335 Uiso calc R 1
H H56B 0.4570 0.1072 0.3198 0.335 Uiso calc R 1
H H56C 0.3811 0.1585 0.3370 0.335 Uiso calc R 1
C C57 0.4390(10) 0.2464(16) 0.2888(8) 0.270(7) Uiso d . 1
C C58 0.4135(5) 0.2281(7) 0.2416(4) 0.146(3) Uiso d . 1
H H58A 0.3866 0.1667 0.2340 0.175 Uiso calc R 1
C C59 0.4269(7) 0.3020(10) 0.2023(5) 0.204(4) Uiso d . 1
H H59A 0.4122 0.2838 0.1677 0.245 Uiso calc R 1
C C60 0.4589(7) 0.3970(10) 0.2085(5) 0.202(4) Uiso d . 1
H H60A 0.4621 0.4503 0.1831 0.242 Uiso calc R 1
C C61 0.4871(8) 0.3998(12) 0.2620(6) 0.238(6) Uiso d . 1
H H61A 0.5141 0.4601 0.2714 0.286 Uiso calc R 1
C C62 0.4798(7) 0.3256(11) 0.3018(5) 0.204(5) Uiso d . 1
H H62A 0.5027 0.3325 0.3353 0.245 Uiso calc R 1
N N1 0.21138(13) 0.6510(2) 0.55977(10) 0.0375(6) Uani d . 1
N N2 0.24170(14) 0.4922(2) 0.33154(10) 0.0388(6) Uani d . 1
N N3 0.33750(14) 0.5026(2) 0.56454(10) 0.0404(6) Uani d . 1
O O1 0.19941(11) 0.46256(15) 0.49295(8) 0.0342(4) Uani d . 1
O O2 0.22622(12) 0.32403(17) 0.40153(8) 0.0431(5) Uani d . 1
O O3 0.34883(11) 0.68544(17) 0.50624(8) 0.0418(5) Uani d . 1

loop_
_atom_site_aniso_label
_atom_site_aniso_U_11
_atom_site_aniso_U_22
_atom_site_aniso_U_33
_atom_site_aniso_U_12
_atom_site_aniso_U_13
_atom_site_aniso_U_23
Cr1 0.0333(3) 0.0352(3) 0.0322(3) 0.00034(19) 0.00170(19) -0.00150(19)
Cr2 0.0289(2) 0.0363(3) 0.0347(3) -0.00178(19) 0.00146(18) -0.00088(19)
Cl1 0.0445(4) 0.0358(4) 0.0407(4) 0.0034(3) -0.0004(3) 0.0010(3)
Cl2 0.0317(4) 0.0513(5) 0.0426(4) 0.0041(3) 0.0033(3) -0.0048(3)
Cl3 0.0361(4) 0.0611(5) 0.0481(5) -0.0016(3) -0.0026(3) -0.0037(4)
C1 0.0397(17) 0.0437(18) 0.0404(17) -0.0063(14) 0.0076(13) -0.0102(14)
C2 0.081(3) 0.058(2) 0.059(2) -0.003(2) -0.017(2) -0.0103(19)
C3 0.082(3) 0.073(3) 0.069(3) -0.013(2) -0.018(2) -0.026(2)
C4 0.076(3) 0.055(2) 0.068(3) -0.023(2) 0.017(2) -0.023(2)
C5 0.087(3) 0.047(2) 0.070(3) -0.011(2) 0.005(2) -0.0064(19)
C6 0.068(2) 0.049(2) 0.058(2) -0.0079(18) -0.0078(18) -0.0062(17)
C7 0.0355(16) 0.0445(17) 0.0392(16) -0.0005(13) 0.0038(13) -0.0034(13)
C8 0.0351(16) 0.0433(17) 0.0421(17) -0.0044(13) 0.0079(13) -0.0024(13)
C9 0.0310(15) 0.0357(15) 0.0367(15) -0.0001(12) 0.0008(12) 0.0059(12)
C10 0.0375(16) 0.0369(16) 0.0344(15) -0.0038(12) 0.0010(12) 0.0027(12)
C11 0.0376(16) 0.0443(18) 0.0490(18) 0.0005(14) 0.0014(14) -0.0017(14)
C12 0.0365(17) 0.059(2) 0.064(2) -0.0107(16) 0.0010(15) -0.0046(18)
C13 0.060(2) 0.049(2) 0.065(2) -0.0183(18) 0.0014(18) -0.0055(18)
C14 0.063(2) 0.0377(18) 0.063(2) -0.0036(16) 0.0074(18) -0.0066(16)
C15 0.0446(18) 0.0408(17) 0.0491(18) -0.0009(14) 0.0087(14) 0.0005(14)
C16 0.055(2) 0.061(2) 0.061(2) -0.0106(18) 0.0220(18) -0.0201(18)
C17 0.064(2) 0.0453(19) 0.0346(16) -0.0054(16) 0.0088(15) -0.0008(14)
C18 0.080(3) 0.087(3) 0.072(3) -0.031(3) 0.002(2) 0.015(2)
C19 0.170(4) 0.068(2) 0.086(2) -0.028(2) 0.015(2) 0.0124(16)
C20 0.170(4) 0.068(2) 0.086(2) -0.028(2) 0.015(2) 0.0124(16)
C21 0.170(4) 0.068(2) 0.086(2) -0.028(2) 0.015(2) 0.0124(16)
C22 0.096(3) 0.058(2) 0.054(2) 0.014(2) 0.013(2) 0.0062(19)
C23 0.055(2) 0.0488(19) 0.0330(16) 0.0010(15) 0.0031(14) -0.0039(14)
C24 0.077(2) 0.0429(19) 0.0395(18) -0.0013(17) 0.0032(17) -0.0075(15)
C25 0.0463(18) 0.0396(17) 0.0445(18) 0.0027(14) 0.0041(14) -0.0038(14)
C26 0.060(2) 0.0368(17) 0.0500(19) 0.0048(15) 0.0112(16) -0.0040(14)
C27 0.080(3) 0.044(2) 0.075(3) -0.0032(19) 0.003(2) -0.0066(19)
C28 0.115(4) 0.050(3) 0.112(4) -0.017(3) 0.012(3) -0.013(3)
C29 0.152(6) 0.040(2) 0.108(4) 0.002(3) 0.036(4) 0.005(3)
C30 0.127(4) 0.063(3) 0.075(3) 0.038(3) 0.021(3) 0.020(2)
C31 0.083(3) 0.052(2) 0.058(2) 0.017(2) 0.006(2) 0.0038(18)
C32 0.096(3) 0.059(2) 0.0390(19) -0.001(2) 0.0133(19) -0.0038(17)
C33 0.0395(18) 0.051(2) 0.0470(18) 0.0001(14) -0.0058(14) 0.0124(15)
C34 0.063(2) 0.049(2) 0.066(2) -0.0008(18) -0.0135(19) 0.0114(18)
C35 0.080(3) 0.059(3) 0.094(4) -0.018(2) -0.025(3) 0.030(2)
C36 0.070(3) 0.095(4) 0.088(4) -0.014(3) -0.002(3) 0.047(3)
C37 0.091(3) 0.095(4) 0.065(3) 0.002(3) 0.018(2) 0.031(3)
C38 0.073(3) 0.068(3) 0.050(2) 0.001(2) 0.0061(19) 0.0129(18)
C39 0.0404(18) 0.0509(19) 0.0432(17) 0.0038(15) -0.0040(14) -0.0023(15)
C40 0.0321(17) 0.058(2) 0.055(2) -0.0017(15) 0.0003(14) 0.0015(16)
C41 0.0354(17) 0.0493(18) 0.0411(17) -0.0060(14) 0.0038(13) -0.0084(14)
C42 0.0377(17) 0.052(2) 0.055(2) -0.0071(15) 0.0067(15) -0.0041(16)
C43 0.054(2) 0.079(3) 0.090(3) -0.011(2) 0.004(2) 0.029(2)
C44 0.070(3) 0.101(4) 0.126(4) -0.015(3) 0.007(3) 0.057(3)
C45 0.070(3) 0.092(4) 0.128(5) -0.030(3) 0.021(3) 0.034(3)
C46 0.054(2) 0.096(4) 0.104(4) -0.032(2) 0.006(2) 0.010(3)
C47 0.050(2) 0.075(3) 0.079(3) -0.020(2) -0.0023(19) 0.004(2)
C48 0.047(2) 0.075(3) 0.066(2) 0.0061(18) -0.0123(18) 0.017(2)
C49 0.140(7) 0.155(7) 0.199(9) 0.009(6) 0.009(6) 0.068(7)
C50 0.074(3) 0.116(5) 0.103(4) 0.008(3) 0.006(3) 0.010(4)
C51 0.096(4) 0.161(7) 0.079(4) 0.017(4) -0.008(3) -0.030(4)
C52 0.097(5) 0.143(7) 0.146(7) -0.007(5) -0.007(5) -0.054(6)
C53 0.100(5) 0.121(6) 0.154(7) -0.011(4) 0.011(5) 0.021(5)
C54 0.088(4) 0.139(6) 0.082(4) -0.007(4) -0.001(3) -0.004(4)
C55 0.080(3) 0.117(5) 0.081(4) -0.001(3) -0.001(3) -0.013(3)
N1 0.0358(13) 0.0391(14) 0.0375(13) -0.0026(11) 0.0019(10) -0.0053(11)
N2 0.0412(14) 0.0399(14) 0.0354(13) 0.0011(11) 0.0043(11) 0.0020(11)
N3 0.0364(14) 0.0446(15) 0.0401(14) -0.0021(11) -0.0006(11) 0.0026(11)
O1 0.0310(10) 0.0366(11) 0.0349(10) -0.0027(8) 0.0024(8) -0.0012(8)
O2 0.0527(13) 0.0382(12) 0.0383(11) 0.0014(10) 0.0014(10) -0.0013(9)
O3 0.0320(11) 0.0425(12) 0.0510(12) -0.0053(9) 0.0011(9) -0.0003(10)

loop_
_atom_type_symbol
_atom_type_description
_atom_type_scat_dispersion_real
_atom_type_scat_dispersion_imag
_atom_type_scat_source
C C 0.0033 0.0016 'International Tables Vol C Tables 4.2.6.8 and 6.1.1.4'
H H 0.0000 0.0000 'International Tables Vol C Tables 4.2.6.8 and 6.1.1.4'
N N 0.0061 0.0033 'International Tables Vol C Tables 4.2.6.8 and 6.1.1.4'
O O 0.0106 0.0060 'International Tables Vol C Tables 4.2.6.8 and 6.1.1.4'
Cl Cl 0.1484 0.1585 'International Tables Vol C Tables 4.2.6.8 and 6.1.1.4'
Cr Cr 0.3209 0.6236 'International Tables Vol C Tables 4.2.6.8 and 6.1.1.4'

loop_
_geom_angle_atom_site_label_1
_geom_angle_atom_site_label_2
_geom_angle_atom_site_label_3
_geom_angle
_geom_angle_publ_flag
O2 Cr1 N2 90.36(10) n
O2 Cr1 O1 93.05(8) n
N2 Cr1 O1 170.66(9) n
O2 Cr1 Cl3 94.83(7) n
N2 Cr1 Cl3 91.88(8) n
O1 Cr1 Cl3 96.49(7) n
O2 Cr1 Cl1 168.99(7) n
N2 Cr1 Cl1 96.76(8) n
O1 Cr1 Cl1 78.67(6) n
Cl3 Cr1 Cl1 93.32(3) n
O2 Cr1 Cl2 87.07(7) n
N2 Cr1 Cl2 92.68(8) n
O1 Cr1 Cl2 78.83(6) n
Cl3 Cr1 Cl2 175.05(3) n
Cl1 Cr1 Cl2 84.22(3) n
O3 Cr2 O1 169.72(9) n
O3 Cr2 N3 88.80(10) ?
O1 Cr2 N3 99.22(10) ?
O3 Cr2 N1 93.04(10) ?
O1 Cr2 N1 92.94(9) ?
N3 Cr2 N1 93.02(11) ?
O3 Cr2 Cl2 91.68(7) ?
O1 Cr2 Cl2 81.88(6) ?
N3 Cr2 Cl2 90.66(8) ?
N1 Cr2 Cl2 174.07(7) n
O3 Cr2 Cl1 90.21(7) ?
O1 Cr2 Cl1 81.26(6) ?
N3 Cr2 Cl1 175.20(8) ?
N1 Cr2 Cl1 91.73(8) ?
Cl2 Cr2 Cl1 84.67(3) n
Cr2 Cl1 Cr1 76.77(3) n
Cr2 Cl2 Cr1 76.99(3) n
C2 C1 C6 118.9(3) ?
C2 C1 N1 120.9(3) ?
C6 C1 N1 120.1(3) ?
C1 C2 C3 119.9(4) ?
C1 C2 H2A 120.0 ?
C3 C2 H2A 120.0 ?
C4 C3 C2 121.2(4) ?
C4 C3 H3A 119.4 ?
C2 C3 H3A 119.4 ?
C3 C4 C5 119.4(4) ?
C3 C4 H4A 120.3 ?
C5 C4 H4A 120.3 ?
C4 C5 C6 120.4(4) ?
C4 C5 H5A 119.8 ?
C6 C5 H5A 119.8 ?
C1 C6 C5 120.1(4) ?
C1 C6 H6A 120.0 ?
C5 C6 H6A 120.0 ?
N1 C7 C8 123.7(3) ?
N1 C7 C16 121.7(3) ?
C8 C7 C16 114.6(3) ?
C9 C8 C7 129.8(3) ?
C9 C8 H8A 115.1 ?
C7 C8 H8A 115.1 ?
O1 C9 C8 123.3(3) ?
O1 C9 C10 116.9(2) ?
C8 C9 C10 119.8(3) ?
C15 C10 C11 118.3(3) ?
C15 C10 C9 121.4(3) ?
C11 C10 C9 120.4(3) ?
C12 C11 C10 120.5(3) ?
C12 C11 H11A 119.8 ?
C10 C11 H11A 119.8 ?
C13 C12 C11 120.4(3) ?
C13 C12 H12A 119.8 ?
C11 C12 H12A 119.8 ?
C12 C13 C14 119.8(3) ?
C12 C13 H13A 120.1 ?
C14 C13 H13A 120.1 ?
C15 C14 C13 120.0(3) ?
C15 C14 H14A 120.0 ?
C13 C14 H14A 120.0 ?
C14 C15 C10 121.1(3) ?
C14 C15 H15A 119.4 ?
C10 C15 H15A 119.4 ?
C7 C16 H16A 109.5 ?
C7 C16 H16B 109.5 ?
H16A C16 H16B 109.5 ?
C7 C16 H16C 109.5 ?
H16A C16 H16C 109.5 ?
H16B C16 H16C 109.5 ?
C18 C17 C22 120.5(4) ?
C18 C17 N2 120.0(4) ?
C22 C17 N2 119.5(3) ?
C17 C18 C19 118.7(5) ?
C17 C18 H18A 120.6 ?
C19 C18 H18A 120.6 ?
C20 C19 C18 119.2(6) ?
C20 C19 H19A 120.4 ?
C18 C19 H19A 120.4 ?
C21 C20 C19 122.4(6) ?
C21 C20 H20A 118.8 ?
C19 C20 H20A 118.8 ?
C20 C21 C22 118.7(6) ?
C20 C21 H21A 120.6 ?
C22 C21 H21A 120.6 ?
C21 C22 C17 120.4(5) ?
C21 C22 H22A 119.8 ?
C17 C22 H22A 119.8 ?
N2 C23 C24 123.1(3) ?
N2 C23 C32 120.3(3) ?
C24 C23 C32 116.5(3) ?
C25 C24 C23 125.6(3) ?
C25 C24 H24A 117.2 ?
C23 C24 H24A 117.2 ?
O2 C25 C24 124.0(3) ?
O2 C25 C26 114.6(3) ?
C24 C25 C26 121.3(3) ?
C31 C26 C27 119.3(4) ?
C31 C26 C25 120.1(3) ?
C27 C26 C25 120.6(3) ?
C28 C27 C26 120.4(5) ?
C28 C27 H27A 119.8 ?
C26 C27 H27A 119.8 ?
C29 C28 C27 119.6(5) ?
C29 C28 H28A 120.2 ?
C27 C28 H28A 120.2 ?
C30 C29 C28 120.5(5) ?
C30 C29 H29A 119.7 ?
C28 C29 H29A 119.7 ?
C29 C30 C31 120.1(5) ?
C29 C30 H30A 119.9 ?
C31 C30 H30A 119.9 ?
C26 C31 C30 120.1(5) ?
C26 C31 H31A 119.9 ?
C30 C31 H31A 119.9 ?
C23 C32 H32A 109.5 ?
C23 C32 H32B 109.5 ?
H32A C32 H32B 109.5 ?
C23 C32 H32C 109.5 ?
H32A C32 H32C 109.5 ?
H32B C32 H32C 109.5 ?
C34 C33 C38 119.9(3) ?
C34 C33 N3 120.4(3) ?
C38 C33 N3 119.5(3) ?
C33 C34 C35 119.2(4) ?
C33 C34 H34A 120.4 ?
C35 C34 H34A 120.4 ?
C36 C35 C34 120.1(4) ?
C36 C35 H35A 119.9 ?
C34 C35 H35A 119.9 ?
C37 C36 C35 121.1(4) ?
C37 C36 H36A 119.4 ?
C35 C36 H36A 119.4 ?
C36 C37 C38 119.4(5) ?
C36 C37 H37A 120.3 ?
C38 C37 H37A 120.3 ?
C33 C38 C37 120.1(4) ?
C33 C38 H38A 119.9 ?
C37 C38 H38A 119.9 ?
N3 C39 C40 123.1(3) ?
N3 C39 C48 119.8(3) ?
C40 C39 C48 117.0(3) ?
C41 C40 C39 125.4(3) ?
C41 C40 H40A 117.3 ?
C39 C40 H40A 117.3 ?
O3 C41 C40 123.0(3) ?
O3 C41 C42 113.3(3) ?
C40 C41 C42 123.8(3) ?
C43 C42 C47 118.3(3) ?
C43 C42 C41 118.6(3) ?
C47 C42 C41 123.1(3) ?
C42 C43 C44 121.3(4) ?
C42 C43 H43A 119.3 ?
C44 C43 H43A 119.3 ?
C45 C44 C43 119.8(5) ?
C45 C44 H44A 120.1 ?
C43 C44 H44A 120.1 ?
C46 C45 C44 120.1(4) ?
C46 C45 H45A 119.9 ?
C44 C45 H45A 119.9 ?
C45 C46 C47 120.6(4) ?
C45 C46 H46A 119.7 ?
C47 C46 H46A 119.7 ?
C46 C47 C42 119.7(4) ?
C46 C47 H47A 120.2 ?
C42 C47 H47A 120.2 ?
C39 C48 H48A 109.5 ?
C39 C48 H48B 109.5 ?
H48A C48 H48B 109.5 ?
C39 C48 H48C 109.5 ?
H48A C48 H48C 109.5 ?
H48B C48 H48C 109.5 ?
C50 C49 H49A 109.5 ?
C50 C49 H49B 109.5 ?
H49A C49 H49B 109.5 ?
C50 C49 H49C 109.5 ?
H49A C49 H49C 109.5 ?
H49B C49 H49C 109.5 ?
C51 C50 C55 118.4(6) ?
C51 C50 C49 120.8(7) ?
C55 C50 C49 120.8(7) ?
C50 C51 C52 121.1(6) ?
C50 C51 H51A 119.5 ?
C52 C51 H51A 119.5 ?
C53 C52 C51 120.3(7) ?
C53 C52 H52A 119.9 ?
C51 C52 H52A 119.9 ?
C52 C53 C54 118.4(7) ?
C52 C53 H53A 120.8 ?
C54 C53 H53A 120.8 ?
C55 C54 C53 121.0(6) ?
C55 C54 H54A 119.5 ?
C53 C54 H54A 119.5 ?
C54 C55 C50 120.8(6) ?
C54 C55 H55A 119.6 ?
C50 C55 H55A 119.6 ?
C57 C56 H56A 109.5 ?
C57 C56 H56B 109.5 ?
H56A C56 H56B 109.5 ?
C57 C56 H56C 109.5 ?
H56A C56 H56C 109.5 ?
H56B C56 H56C 109.5 ?
C62 C57 C58 124.8(19) ?
C62 C57 C56 112.8(19) ?
C58 C57 C56 121.9(18) ?
C57 C58 C59 118.1(14) ?
C57 C58 H58A 120.9 ?
C59 C58 H58A 120.9 ?
C60 C59 C58 127.1(13) ?
C60 C59 H59A 116.5 ?
C58 C59 H59A 116.5 ?
C59 C60 C61 106.0(13) ?
C59 C60 H60A 127.0 ?
C61 C60 H60A 127.0 ?
C62 C61 C60 128.9(15) ?
C62 C61 H61A 115.5 ?
C60 C61 H61A 115.5 ?
C57 C62 C61 114.2(17) ?
C57 C62 H62A 122.9 ?
C61 C62 H62A 122.9 ?
C7 N1 C1 119.3(2) ?
C7 N1 Cr2 124.1(2) ?
C1 N1 Cr2 116.61(18) ?
C23 N2 C17 117.3(3) ?
C23 N2 Cr1 123.6(2) ?
C17 N2 Cr1 118.95(19) ?
C39 N3 C33 120.6(3) ?
C39 N3 Cr2 122.8(2) ?
C33 N3 Cr2 116.5(2) ?
C9 O1 Cr2 124.71(18) ?
C9 O1 Cr1 131.18(18) ?
Cr2 O1 Cr1 92.51(8) ?
C25 O2 Cr1 127.0(2) ?
C41 O3 Cr2 126.5(2) ?

loop_
_geom_bond_atom_site_label_1
_geom_bond_atom_site_label_2
_geom_bond_distance
_geom_bond_publ_flag
Cr1 O2 1.890(2) n
Cr1 N2 2.016(2) n
Cr1 O1 2.138(2) n
Cr1 Cl3 2.2680(10) n
Cr1 Cl1 2.4116(10) n
Cr1 Cl2 2.4145(10) n
Cr2 O3 1.900(2) n
Cr2 O1 2.005(2) n
Cr2 N3 2.019(3) n
Cr2 N1 2.019(2) n
Cr2 Cl2 2.3954(10) n
Cr2 Cl1 2.4101(10) n
C1 C2 1.376(5) ?
C1 C6 1.376(5) ?
C1 N1 1.441(4) ?
C2 C3 1.390(6) ?
C2 H2A 0.9300 ?
C3 C4 1.345(6) ?
C3 H3A 0.9300 ?
C4 C5 1.370(6) ?
C4 H4A 0.9300 ?
C5 C6 1.389(5) ?
C5 H5A 0.9300 ?
C6 H6A 0.9300 ?
C7 N1 1.306(4) ?
C7 C8 1.431(4) ?
C7 C16 1.511(4) ?
C8 C9 1.359(4) ?
C8 H8A 0.9300 ?
C9 O1 1.335(3) ?
C9 C10 1.484(4) ?
C10 C15 1.391(4) ?
C10 C11 1.392(4) ?
C11 C12 1.388(5) ?
C11 H11A 0.9300 ?
C12 C13 1.376(5) ?
C12 H12A 0.9300 ?
C13 C14 1.382(5) ?
C13 H13A 0.9300 ?
C14 C15 1.380(5) ?
C14 H14A 0.9300 ?
C15 H15A 0.9300 ?
C16 H16A 0.9600 ?
C16 H16B 0.9600 ?
C16 H16C 0.9600 ?
C17 C18 1.367(6) ?
C17 C22 1.376(6) ?
C17 N2 1.437(4) ?
C18 C19 1.399(7) ?
C18 H18A 0.9300 ?
C19 C20 1.360(9) ?
C19 H19A 0.9300 ?
C20 C21 1.347(9) ?
C20 H20A 0.9300 ?
C21 C22 1.376(6) ?
C21 H21A 0.9300 ?
C22 H22A 0.9300 ?
C23 N2 1.321(4) ?
C23 C24 1.416(5) ?
C23 C32 1.505(5) ?
C24 C25 1.360(5) ?
C24 H24A 0.9300 ?
C25 O2 1.299(4) ?
C25 C26 1.484(5) ?
C26 C31 1.381(5) ?
C26 C27 1.392(5) ?
C27 C28 1.382(6) ?
C27 H27A 0.9300 ?
C28 C29 1.375(8) ?
C28 H28A 0.9300 ?
C29 C30 1.373(8) ?
C29 H29A 0.9300 ?
C30 C31 1.383(6) ?
C30 H30A 0.9300 ?
C31 H31A 0.9300 ?
C32 H32A 0.9600 ?
C32 H32B 0.9600 ?
C32 H32C 0.9600 ?
C33 C34 1.374(5) ?
C33 C38 1.378(5) ?
C33 N3 1.441(4) ?
C34 C35 1.398(6) ?
C34 H34A 0.9300 ?
C35 C36 1.363(7) ?
C35 H35A 0.9300 ?
C36 C37 1.353(7) ?
C36 H36A 0.9300 ?
C37 C38 1.397(6) ?
C37 H37A 0.9300 ?
C38 H38A 0.9300 ?
C39 N3 1.322(4) ?
C39 C40 1.404(5) ?
C39 C48 1.520(5) ?
C40 C41 1.375(5) ?
C40 H40A 0.9300 ?
C41 O3 1.295(4) ?
C41 C42 1.489(5) ?
C42 C43 1.369(5) ?
C42 C47 1.396(5) ?
C43 C44 1.378(6) ?
C43 H43A 0.9300 ?
C44 C45 1.362(7) ?
C44 H44A 0.9300 ?
C45 C46 1.360(7) ?
C45 H45A 0.9300 ?
C46 C47 1.383(6) ?
C46 H46A 0.9300 ?
C47 H47A 0.9300 ?
C48 H48A 0.9600 ?
C48 H48B 0.9600 ?
C48 H48C 0.9600 ?
C49 C50 1.478(9) ?
C49 H49A 0.9600 ?
C49 H49B 0.9600 ?
C49 H49C 0.9600 ?
C50 C51 1.339(9) ?
C50 C55 1.378(8) ?
C51 C52 1.381(10) ?
C51 H51A 0.9300 ?
C52 C53 1.361(10) ?
C52 H52A 0.9300 ?
C53 C54 1.363(9) ?
C53 H53A 0.9300 ?
C54 C55 1.350(8) ?
C54 H54A 0.9300 ?
C55 H55A 0.9300 ?
C56 C57 1.406(18) ?
C56 H56A 0.9600 ?
C56 H56B 0.9600 ?
C56 H56C 0.9600 ?
C57 C62 1.277(18) ?
C57 C58 1.280(18) ?
C58 C59 1.381(13) ?
C58 H58A 0.9300 ?
C59 C60 1.337(14) ?
C59 H59A 0.9300 ?
C60 C61 1.423(15) ?
C60 H60A 0.9300 ?
C61 C62 1.375(15) ?
C61 H61A 0.9300 ?
C62 H62A 0.9300 ?

loop_
_geom_torsion_atom_site_label_1
_geom_torsion_atom_site_label_2
_geom_torsion_atom_site_label_3
_geom_torsion_atom_site_label_4
_geom_torsion
O3 Cr2 Cl1 Cr1 135.75(7)
O1 Cr2 Cl1 Cr1 -38.50(6)
N3 Cr2 Cl1 Cr1 57.7(9)
N1 Cr2 Cl1 Cr1 -131.20(7)
Cl2 Cr2 Cl1 Cr1 44.08(3)
O2 Cr1 Cl1 Cr2 -5.8(4)
N2 Cr1 Cl1 Cr2 -135.71(8)
O1 Cr1 Cl1 Cr2 36.05(6)
Cl3 Cr1 Cl1 Cr2 132.00(4)
Cl2 Cr1 Cl1 Cr2 -43.69(3)
O3 Cr2 Cl2 Cr1 -134.02(7)
O1 Cr2 Cl2 Cr1 37.94(6)
N3 Cr2 Cl2 Cr1 137.16(8)
N1 Cr2 Cl2 Cr1 8.7(8)
Cl1 Cr2 Cl2 Cr1 -43.97(3)
O2 Cr1 Cl2 Cr2 -129.28(7)
N2 Cr1 Cl2 Cr2 140.50(8)
O1 Cr1 Cl2 Cr2 -35.58(6)
Cl3 Cr1 Cl2 Cr2 -16.5(4)
Cl1 Cr1 Cl2 Cr2 43.97(3)
C6 C1 C2 C3 2.8(6)
N1 C1 C2 C3 179.6(4)
C1 C2 C3 C4 -1.4(7)
C2 C3 C4 C5 -0.4(7)
C3 C4 C5 C6 0.7(7)
C2 C1 C6 C5 -2.5(6)
N1 C1 C6 C5 -179.3(3)
C4 C5 C6 C1 0.8(6)
N1 C7 C8 C9 -7.6(6)
C16 C7 C8 C9 173.1(3)
C7 C8 C9 O1 5.6(5)
C7 C8 C9 C10 -176.5(3)
O1 C9 C10 C15 29.8(4)
C8 C9 C10 C15 -148.3(3)
O1 C9 C10 C11 -151.6(3)
C8 C9 C10 C11 30.3(4)
C15 C10 C11 C12 0.4(5)
C9 C10 C11 C12 -178.3(3)
C10 C11 C12 C13 -0.3(5)
C11 C12 C13 C14 -0.2(6)
C12 C13 C14 C15 0.5(6)
C13 C14 C15 C10 -0.4(5)
C11 C10 C15 C14 0.0(5)
C9 C10 C15 C14 178.6(3)
C22 C17 C18 C19 -0.8(6)
N2 C17 C18 C19 179.2(4)
C17 C18 C19 C20 0.5(8)
C18 C19 C20 C21 -1.0(9)
C19 C20 C21 C22 1.7(9)
C20 C21 C22 C17 -2.0(7)
C18 C17 C22 C21 1.6(6)
N2 C17 C22 C21 -178.5(4)
N2 C23 C24 C25 -9.6(6)
C32 C23 C24 C25 168.9(4)
C23 C24 C25 O2 3.7(6)
C23 C24 C25 C26 -172.9(4)
O2 C25 C26 C31 -39.0(5)
C24 C25 C26 C31 137.9(4)
O2 C25 C26 C27 140.9(3)
C24 C25 C26 C27 -42.2(5)
C31 C26 C27 C28 0.6(6)
C25 C26 C27 C28 -179.3(4)
C26 C27 C28 C29 -0.8(7)
C27 C28 C29 C30 0.0(8)
C28 C29 C30 C31 1.0(8)
C27 C26 C31 C30 0.4(6)
C25 C26 C31 C30 -179.7(4)
C29 C30 C31 C26 -1.2(7)
C38 C33 C34 C35 2.5(5)
N3 C33 C34 C35 -172.7(3)
C33 C34 C35 C36 -0.6(6)
C34 C35 C36 C37 -1.2(7)
C35 C36 C37 C38 1.1(8)
C34 C33 C38 C37 -2.6(6)
N3 C33 C38 C37 172.6(4)
C36 C37 C38 C33 0.8(7)
N3 C39 C40 C41 10.4(6)
C48 C39 C40 C41 -170.7(3)
C39 C40 C41 O3 -5.9(5)
C39 C40 C41 C42 173.6(3)
O3 C41 C42 C43 -15.5(5)
C40 C41 C42 C43 165.0(4)
O3 C41 C42 C47 166.7(3)
C40 C41 C42 C47 -12.8(5)
C47 C42 C43 C44 -2.6(7)
C41 C42 C43 C44 179.5(5)
C42 C43 C44 C45 -0.1(9)
C43 C44 C45 C46 3.0(10)
C44 C45 C46 C47 -3.2(9)
C45 C46 C47 C42 0.5(8)
C43 C42 C47 C46 2.3(6)
C41 C42 C47 C46 -179.9(4)
C55 C50 C51 C52 3.0(9)
C49 C50 C51 C52 -178.9(7)
C50 C51 C52 C53 -2.5(11)
C51 C52 C53 C54 0.6(11)
C52 C53 C54 C55 0.6(10)
C53 C54 C55 C50 -0.1(9)
C51 C50 C55 C54 -1.8(9)
C49 C50 C55 C54 -179.9(6)
C62 C57 C58 C59 -4(2)
C56 C57 C58 C59 -174.9(13)
C57 C58 C59 C60 -6(2)
C58 C59 C60 C61 9.1(19)
C59 C60 C61 C62 -4(2)
C58 C57 C62 C61 8(3)
C56 C57 C62 C61 179.7(12)
C60 C61 C62 C57 -4(2)
C8 C7 N1 C1 176.5(3)
C16 C7 N1 C1 -4.2(5)
C8 C7 N1 Cr2 -3.1(4)
C16 C7 N1 Cr2 176.3(3)
C2 C1 N1 C7 92.6(4)
C6 C1 N1 C7 -90.6(4)
C2 C1 N1 Cr2 -87.8(3)
C6 C1 N1 Cr2 89.0(3)
O3 Cr2 N1 C7 -178.3(3)
O1 Cr2 N1 C7 10.1(3)
N3 Cr2 N1 C7 -89.4(3)
Cl2 Cr2 N1 C7 39.0(9)
Cl1 Cr2 N1 C7 91.4(2)
O3 Cr2 N1 C1 2.1(2)
O1 Cr2 N1 C1 -169.5(2)
N3 Cr2 N1 C1 91.1(2)
Cl2 Cr2 N1 C1 -140.6(7)
Cl1 Cr2 N1 C1 -88.2(2)
C24 C23 N2 C17 177.2(3)
C32 C23 N2 C17 -1.2(5)
C24 C23 N2 Cr1 -7.1(5)
C32 C23 N2 Cr1 174.5(3)
C18 C17 N2 C23 -93.7(4)
C22 C17 N2 C23 86.4(4)
C18 C17 N2 Cr1 90.5(4)
C22 C17 N2 Cr1 -89.5(3)
O2 Cr1 N2 C23 20.3(3)
O1 Cr1 N2 C23 131.8(5)
Cl3 Cr1 N2 C23 -74.6(3)
Cl1 Cr1 N2 C23 -168.2(3)
Cl2 Cr1 N2 C23 107.4(3)
O2 Cr1 N2 C17 -164.2(2)
O1 Cr1 N2 C17 -52.6(7)
Cl3 Cr1 N2 C17 101.0(2)
Cl1 Cr1 N2 C17 7.4(2)
Cl2 Cr1 N2 C17 -77.1(2)
C40 C39 N3 C33 -171.2(3)
C48 C39 N3 C33 10.0(5)
C40 C39 N3 Cr2 12.6(5)
C48 C39 N3 Cr2 -166.2(3)
C34 C33 N3 C39 -100.1(4)
C38 C33 N3 C39 84.7(4)
C34 C33 N3 Cr2 76.3(4)
C38 C33 N3 Cr2 -98.9(3)
O3 Cr2 N3 C39 -28.1(3)
O1 Cr2 N3 C39 145.4(2)
N1 Cr2 N3 C39 -121.1(3)
Cl2 Cr2 N3 C39 63.6(3)
Cl1 Cr2 N3 C39 50.0(11)
O3 Cr2 N3 C33 155.5(2)
O1 Cr2 N3 C33 -30.9(2)
N1 Cr2 N3 C33 62.6(2)
Cl2 Cr2 N3 C33 -112.8(2)
Cl1 Cr2 N3 C33 -126.3(9)
C8 C9 O1 Cr2 6.5(4)
C10 C9 O1 Cr2 -171.47(18)
C8 C9 O1 Cr1 -126.1(3)
C10 C9 O1 Cr1 55.9(3)
O3 Cr2 O1 C9 -137.3(5)
N3 Cr2 O1 C9 81.7(2)
N1 Cr2 O1 C9 -11.8(2)
Cl2 Cr2 O1 C9 171.0(2)
Cl1 Cr2 O1 C9 -103.1(2)
O3 Cr2 O1 Cr1 9.0(5)
N3 Cr2 O1 Cr1 -131.98(9)
N1 Cr2 O1 Cr1 134.48(9)
Cl2 Cr2 O1 Cr1 -42.63(6)
Cl1 Cr2 O1 Cr1 43.18(6)
O2 Cr1 O1 C9 -88.2(2)
N2 Cr1 O1 C9 160.5(5)
Cl3 Cr1 O1 C9 7.0(2)
Cl1 Cr1 O1 C9 99.1(2)
Cl2 Cr1 O1 C9 -174.6(2)
O2 Cr1 O1 Cr2 129.10(9)
N2 Cr1 O1 Cr2 17.8(6)
Cl3 Cr1 O1 Cr2 -135.68(6)
Cl1 Cr1 O1 Cr2 -43.58(6)
Cl2 Cr1 O1 Cr2 42.69(6)
C24 C25 O2 Cr1 20.0(5)
C26 C25 O2 Cr1 -163.2(2)
N2 Cr1 O2 C25 -27.0(3)
O1 Cr1 O2 C25 161.7(3)
Cl3 Cr1 O2 C25 64.9(3)
Cl1 Cr1 O2 C25 -157.4(3)
Cl2 Cr1 O2 C25 -119.7(3)
C40 C41 O3 Cr2 -23.6(4)
C42 C41 O3 Cr2 156.8(2)
O1 Cr2 O3 C41 -107.4(5)
N3 Cr2 O3 C41 34.2(2)
N1 Cr2 O3 C41 127.1(2)
Cl2 Cr2 O3 C41 -56.5(2)
Cl1 Cr2 O3 C41 -141.1(2)
